data_7127226
loop_
_publ_author_name
'Rabelo, Renato'
'Toma, Luminita'
'Moliner, Nicol\'as'
'Julve, Miguel'
'Lloret, Francesc'
'Pas\'an, Jorge'
'Ruiz-P\'erez, Catalina'
'Ruiz-Garc\'ia, Rafael'
'Cano, Joan'

_publ_section_title
;
 Electroswitching of the single-molecule magnet behaviour in an octahedral
 spin crossover cobalt(ii) complex with a redox-active pyridinediimine
 ligand.
;
_journal_issue 81
_journal_name_full 'Chemical communications (Cambridge, England)'
_journal_page_first 12242
_journal_page_last 12245
_journal_paper_doi 10.1039/d0cc03357j
_journal_volume 56
_journal_year 2020
_chemical_formula_moiety '18.8(Br3), 5.2(Br5), 8(C42 H38 Co N6 O4), 2(O)'
_chemical_formula_sum 'C336 H304 Br82.4 Co8 N48 O34'
_chemical_formula_weight 12614.28
_chemical_properties_physical Air-sensitive,Moisture-sensitive
_space_group_crystal_system tetragonal
_space_group_IT_number 121
_space_group_name_Hall 'I -4 2'
_space_group_name_H-M_alt 'I -4 2 m'
_atom_sites_solution_hydrogens geom
_atom_sites_solution_primary direct
_audit_creation_date 2020-03-09
_audit_creation_method
;
Olex2 1.2
(compiled 2018.05.29 svn.r3510 for OlexSys, GUI svn.r5506)
;
_audit_update_record
;
2020-03-10 deposited with the CCDC.	2020-06-29 downloaded from the CCDC.
;
_cell_angle_alpha 90
_cell_angle_beta 90
_cell_angle_gamma 90
_cell_formula_units_Z 1
_cell_length_a 24.552(5)
_cell_length_b 24.552(5)
_cell_length_c 17.693(4)
_cell_measurement_reflns_used 43052
_cell_measurement_temperature 120(2)
_cell_measurement_theta_max 22.856
_cell_measurement_theta_min 2.302
_cell_volume 10665(4)
_computing_cell_refinement 'Bruker SAINT'
_computing_data_collection 'Bruker APEX2'
_computing_data_reduction 'Bruker SAINT'
_computing_molecular_graphics 'Olex2 (Dolomanov et al., 2009)'
_computing_publication_material 'Olex2 (Dolomanov et al., 2009)'
_computing_structure_refinement 'ShelXL (Sheldrick, 2015)'
_computing_structure_solution 'ShelXS (Sheldrick, 2008)'
_diffrn_ambient_environment N~2~
_diffrn_ambient_temperature 120(2)
_diffrn_detector 'CCD plate'
_diffrn_measured_fraction_theta_full 0.998
_diffrn_measured_fraction_theta_max 0.998
_diffrn_measurement_device 'four-circle diffractometer'
_diffrn_measurement_device_type 'Bruker APEX-II CCD'
_diffrn_measurement_method '\f and \w scans'
_diffrn_radiation_monochromator graphite
_diffrn_radiation_type MoK\a
_diffrn_radiation_wavelength 0.71073
_diffrn_reflns_av_R_equivalents 0.0464
_diffrn_reflns_av_unetI/netI 0.0262
_diffrn_reflns_Laue_measured_fraction_full 0.998
_diffrn_reflns_Laue_measured_fraction_max 0.998
_diffrn_reflns_limit_h_max 26
_diffrn_reflns_limit_h_min -26
_diffrn_reflns_limit_k_max 26
_diffrn_reflns_limit_k_min -26
_diffrn_reflns_limit_l_max 19
_diffrn_reflns_limit_l_min -19
_diffrn_reflns_number 43052
_diffrn_reflns_point_group_measured_fraction_full 0.998
_diffrn_reflns_point_group_measured_fraction_max 0.998
_diffrn_reflns_theta_full 22.856
_diffrn_reflns_theta_max 22.856
_diffrn_reflns_theta_min 2.302
_diffrn_source 'fine-focus sealed X-ray tube'
_diffrn_source_type 'Enhance (Mo) X-ray Source'
_exptl_absorpt_coefficient_mu 8.084
_exptl_absorpt_correction_T_max 0.8698
_exptl_absorpt_correction_T_min 0.4598
_exptl_absorpt_correction_type multi-scan
_exptl_absorpt_process_details
;
SADABS-2016/2 (Bruker,2016) was used for absorption correction.
wR2(int) was 0.0799 before and 0.0586 after correction.
The Ratio of minimum to maximum transmission is 0.5286.
The \l/2 correction factor is Not present.
;
_exptl_crystal_colour red
_exptl_crystal_density_diffrn 1.964
_exptl_crystal_description prism
_exptl_crystal_F_000 6028
_exptl_crystal_preparation 'Magnetic properties'
_exptl_crystal_size_max 0.143
_exptl_crystal_size_mid 0.118
_exptl_crystal_size_min 0.084
_refine_diff_density_max 2.577
_refine_diff_density_min -0.745
_refine_diff_density_rms 0.148
_refine_ls_abs_structure_details
;
 Refined as an inversion twin.
;
_refine_ls_abs_structure_Flack 0.07(3)
_refine_ls_extinction_method none
_refine_ls_goodness_of_fit_ref 1.098
_refine_ls_hydrogen_treatment constr
_refine_ls_matrix_type full
_refine_ls_number_parameters 324
_refine_ls_number_reflns 3798
_refine_ls_number_restraints 8
_refine_ls_restrained_S_all 1.098
_refine_ls_R_factor_all 0.0490
_refine_ls_R_factor_gt 0.0468
_refine_ls_shift/su_max 0.000
_refine_ls_shift/su_mean 0.000
_refine_ls_structure_factor_coef Fsqd
_refine_ls_weighting_details 'w=1/[\s^2^(Fo^2^)+(0.0756P)^2^+104.7597P] where P=(Fo^2^+2Fc^2^)/3'
_refine_ls_weighting_scheme calc
_refine_ls_wR_factor_gt 0.1273
_refine_ls_wR_factor_ref 0.1290
_reflns_Friedel_coverage 0.829
_reflns_Friedel_fraction_full 0.999
_reflns_Friedel_fraction_max 0.999
_reflns_number_gt 3616
_reflns_number_total 3798
_reflns_threshold_expression 'I > 2\s(I)'
_cod_data_source_file d0cc03357j2.cif
_cod_data_source_block compound_2
_cod_depositor_comments 'Adding full bibliography for 7127226--7127227.cif.'
_cod_original_cell_volume 10665(5)
_cod_original_formula_sum 'C336 H304 Br82.40 Co8 N48 O34'
_cod_database_code 7127226
_shelx_shelxl_version_number 2018/3
_shelx_space_group_comment
;
The symmetry employed for this shelxl refinement is uniquely defined
by the following loop, which should always be used as a source of
symmetry information in preference to the above space-group names.
They are only intended as comments.
;
_olex2_refinement_description
;
1. Twinned data refinement
 Scales: 0.93(3)
 0.07(3)
2. Fixed Uiso
 At 1.2 times of:
  All C(H) groups
 At 1.5 times of:
  All C(H,H,H) groups
3. Restrained distances
 O2-C21 = O2-C21A
 1.35 with sigma of 0.02
4. Uiso/Uaniso restraints and constraints
Uanis(C21) = Uanis(C21A)
5. Rigid body (RIGU) restrains
 O2
 with sigma for 1-2 distances of 0.004 and sigma for 1-3 distances of 0.004
 O2, C21, C21A
 with sigma for 1-2 distances of 0.004 and sigma for 1-3 distances of 0.004
6. Others
 Sof(C21A)=Sof(H21D)=Sof(H21E)=Sof(H21F)=1-FVAR(1)
 Sof(C21)=Sof(H21A)=Sof(H21B)=Sof(H21C)=FVAR(1)
 Fixed Sof: Br7(0.325) Br8(0.65) Br9(0.65) Br10(0.35) Br11(0.175)
7.a Me refined with riding coordinates:
 C7(H7A,H7B,H7C), C21(H21A,H21B,H21C), C21A(H21D,H21E,H21F)
7.b Aromatic/amide H refined with riding coordinates:
 C2(H2), C3(H3), C5(H5), C6(H6), C8(H8), C10(H10), C11(H11), C12(H12),
 C14(H14), C16(H16), C17(H17), C19(H19), C20(H20)
;
_olex2_submission_special_instructions 'No special instructions were received'

loop_
_space_group_symop_operation_xyz
'x, y, z'
'y, -x, -z'
'-x, -y, z'
'-y, x, -z'
'x, -y, -z'
'-x, y, -z'
'-y, -x, z'
'y, x, z'
'x+1/2, y+1/2, z+1/2'
'y+1/2, -x+1/2, -z+1/2'
'-x+1/2, -y+1/2, z+1/2'
'-y+1/2, x+1/2, -z+1/2'
'x+1/2, -y+1/2, -z+1/2'
'-x+1/2, y+1/2, -z+1/2'
'-y+1/2, -x+1/2, z+1/2'
'y+1/2, x+1/2, z+1/2'

loop_
_atom_site_label
_atom_site_type_symbol
_atom_site_fract_x
_atom_site_fract_y
_atom_site_fract_z
_atom_site_U_iso_or_equiv
_atom_site_adp_type
_atom_site_occupancy
_atom_site_site_symmetry_order
_atom_site_calc_flag
_atom_site_refinement_flags_posn
_atom_site_refinement_flags_adp
_atom_site_refinement_flags_occupancy
_atom_site_disorder_assembly
_atom_site_disorder_group
Br1 Br -0.21026(8) -0.21026(8) 0.34910(19) 0.0701(8) Uani 1 2 d S T P . .
Br2 Br -0.22730(7) -0.22730(7) 0.20930(19) 0.0662(8) Uani 1 2 d S T P . .
Br3 Br -0.24207(8) -0.24207(8) 0.06766(18) 0.0684(8) Uani 1 2 d S T P . .
Br4 Br -0.10603(8) -0.10603(8) 0.02845(15) 0.0575(7) Uani 1 2 d S T P . .
Br5 Br -0.13932(6) -0.13932(6) -0.09908(14) 0.0460(6) Uani 1 2 d S T P . .
Br6 Br -0.17165(8) -0.17165(8) -0.22765(14) 0.0572(6) Uani 1 2 d S T P . .
Br7 Br 0.000000 -0.500000 0.10808(16) 0.0310(6) Uani 0.65 2 d S T P A 1
Br8 Br 0.10267(9) -0.48780(7) 0.16676(10) 0.0263(4) Uani 0.65 1 d . . . A 1
Br9 Br 0.19503(13) -0.46943(11) 0.20397(13) 0.0360(6) Uani 0.65 1 d . . . A 1
Br10 Br 0.0534(3) -0.49370(19) 0.1727(3) 0.0653(16) Uani 0.35 1 d . . . B 2
Br11 Br 0.1638(6) -0.4777(4) 0.1907(6) 0.045(2) Uani 0.175 1 d . . . B 2
Co1 Co 0.000000 -0.30250(8) 0.000000 0.0198(5) Uani 1 2 d S T P . .
O1 O -0.2478(4) -0.4221(5) 0.0487(6) 0.058(3) Uani 1 1 d . . . . .
O2 O 0.0160(6) -0.1412(8) -0.3195(8) 0.108(6) Uani 1 1 d D U . . .
O3 O 0.000000 0.000000 -0.500000 0.089(12) Uani 1 8 d S T P . .
N1 N -0.0324(4) -0.3562(4) 0.0703(5) 0.023(2) Uani 1 1 d . . . . .
N2 N 0.0554(4) -0.3057(4) 0.0700(5) 0.020(2) Uani 1 1 d . . . . .
N3 N 0.0500(4) -0.2493(4) -0.0474(6) 0.024(2) Uani 1 1 d . . . . .
C1 C -0.0869(5) -0.3759(5) 0.0671(7) 0.024(3) Uani 1 1 d . . . . .
C2 C -0.1237(5) -0.3595(5) 0.1229(7) 0.030(3) Uani 1 1 d . . . . .
H2 H -0.111657 -0.338187 0.164529 0.036 Uiso 1 1 calc R . . . .
C3 C -0.1785(6) -0.3747(6) 0.1167(7) 0.034(3) Uani 1 1 d . . . . .
H3 H -0.204327 -0.362590 0.153060 0.040 Uiso 1 1 calc R . . . .
C4 C -0.1942(6) -0.4066(6) 0.0588(8) 0.042(4) Uani 1 1 d . . . . .
C5 C -0.1580(6) -0.4245(6) 0.0042(8) 0.038(3) Uani 1 1 d . . . . .
H5 H -0.169509 -0.447545 -0.035816 0.046 Uiso 1 1 calc R . . . .
C6 C -0.1049(5) -0.4077(5) 0.0099(7) 0.029(3) Uani 1 1 d . . . . .
H6 H -0.079753 -0.418787 -0.027905 0.035 Uiso 1 1 calc R . . . .
C7 C -0.2862(9) -0.4065(12) 0.0991(15) 0.102(9) Uani 1 1 d . . . . .
H7A H -0.321764 -0.420878 0.083614 0.152 Uiso 1 1 calc R . . . .
H7B H -0.276931 -0.420672 0.149269 0.152 Uiso 1 1 calc R . . . .
H7C H -0.287863 -0.366637 0.101013 0.152 Uiso 1 1 calc R . . . .
C8 C -0.0024(5) -0.3653(5) 0.1298(7) 0.025(3) Uani 1 1 d . . . . .
H8 H -0.013890 -0.388494 0.169732 0.030 Uiso 1 1 calc R . . . .
C9 C 0.0495(5) -0.3378(5) 0.1307(7) 0.023(3) Uani 1 1 d . . . . .
C10 C 0.0928(6) -0.3444(5) 0.1806(8) 0.036(3) Uani 1 1 d . . . . .
H10 H 0.089421 -0.367246 0.223615 0.044 Uiso 1 1 calc R . . . .
C11 C 0.1408(6) -0.3168(5) 0.1661(8) 0.036(3) Uani 1 1 d . . . . .
H11 H 0.170388 -0.319732 0.200492 0.044 Uiso 1 1 calc R . . . .
C12 C 0.1460(6) -0.2853(5) 0.1028(8) 0.039(4) Uani 1 1 d . . . . .
H12 H 0.179810 -0.268201 0.091710 0.047 Uiso 1 1 calc R . . . .
C13 C 0.1022(5) -0.2784(5) 0.0552(7) 0.026(3) Uani 1 1 d . . . . .
C14 C 0.0968(5) -0.2469(5) -0.0139(7) 0.028(3) Uani 1 1 d . . . . .
H14 H 0.125993 -0.225794 -0.033420 0.034 Uiso 1 1 calc R . . . .
C15 C 0.0418(5) -0.2217(6) -0.1180(7) 0.031(3) Uani 1 1 d . . . . .
C16 C -0.0056(6) -0.1951(6) -0.1304(9) 0.047(4) Uani 1 1 d . . . . .
H16 H -0.033125 -0.195026 -0.092695 0.056 Uiso 1 1 calc R . . . .
C17 C -0.0139(7) -0.1680(9) -0.1978(12) 0.078(7) Uani 1 1 d . . . . .
H17 H -0.047516 -0.150087 -0.207196 0.093 Uiso 1 1 calc R . . . .
C18 C 0.0278(9) -0.1672(10) -0.2525(11) 0.079(6) Uani 1 1 d . . . . .
C19 C 0.0759(7) -0.1913(8) -0.2385(10) 0.063(5) Uani 1 1 d . . . . .
H19 H 0.104513 -0.188703 -0.274443 0.076 Uiso 1 1 calc R . . . .
C20 C 0.0841(6) -0.2208(7) -0.1702(8) 0.045(4) Uani 1 1 d . . . . .
H20 H 0.117403 -0.239313 -0.160636 0.054 Uiso 1 1 calc R . . . .
C21 C -0.026(2) -0.107(3) -0.337(3) 0.16(2) Uani 0.45(3) 1 d D U . C 4
H21A H -0.022746 -0.095411 -0.389963 0.233 Uiso 0.45(3) 1 calc R . . C 4
H21B H -0.060734 -0.126166 -0.330122 0.233 Uiso 0.45(3) 1 calc R . . C 4
H21C H -0.024896 -0.075056 -0.304088 0.233 Uiso 0.45(3) 1 calc R . . C 4
C21A C 0.0555(17) -0.146(3) -0.376(2) 0.16(2) Uani 0.55(3) 1 d D U . C 3
H21D H 0.043388 -0.126205 -0.421346 0.233 Uiso 0.55(3) 1 calc R . . C 3
H21E H 0.089929 -0.130474 -0.358296 0.233 Uiso 0.55(3) 1 calc R . . C 3
H21F H 0.060750 -0.184473 -0.388741 0.233 Uiso 0.55(3) 1 calc R . . C 3

loop_
_atom_site_aniso_label
_atom_site_aniso_U_11
_atom_site_aniso_U_22
_atom_site_aniso_U_33
_atom_site_aniso_U_23
_atom_site_aniso_U_13
_atom_site_aniso_U_12
Br1 0.0495(9) 0.0495(9) 0.111(2) 0.0225(11) 0.0225(11) 0.0030(11)
Br2 0.0421(8) 0.0421(8) 0.114(2) 0.0288(10) 0.0288(10) 0.0110(10)
Br3 0.0522(9) 0.0522(9) 0.101(2) 0.0228(11) 0.0228(11) 0.0134(11)
Br4 0.0475(8) 0.0475(8) 0.0775(16) -0.0131(9) -0.0131(9) 0.0122(11)
Br5 0.0366(7) 0.0366(7) 0.0649(14) -0.0010(7) -0.0010(7) 0.0120(9)
Br6 0.0561(9) 0.0561(9) 0.0592(14) -0.0045(9) -0.0045(9) 0.0088(12)
Br7 0.0271(14) 0.0242(14) 0.0415(15) 0.000 0.000 0.0016(12)
Br8 0.0322(12) 0.0261(11) 0.0207(8) 0.0021(7) 0.0021(8) 0.0018(8)
Br9 0.0314(14) 0.0481(15) 0.0287(12) 0.0034(10) -0.0027(11) -0.0027(12)
Br10 0.122(5) 0.025(2) 0.049(3) 0.005(2) 0.033(3) 0.005(3)
Br11 0.068(8) 0.035(5) 0.030(5) 0.008(4) 0.019(5) 0.009(5)
Co1 0.0203(12) 0.0164(11) 0.0227(11) 0.000 -0.0019(10) 0.000
O1 0.024(5) 0.089(9) 0.061(7) 0.004(6) 0.004(5) -0.021(5)
O2 0.079(10) 0.174(17) 0.070(9) 0.082(11) 0.010(7) -0.003(10)
O3 0.088(18) 0.088(18) 0.09(3) 0.000 0.000 0.000
N1 0.032(6) 0.016(5) 0.020(5) -0.002(4) -0.004(5) 0.005(4)
N2 0.019(5) 0.016(5) 0.025(5) 0.000(4) -0.004(4) 0.002(4)
N3 0.024(6) 0.016(5) 0.032(6) 0.000(4) 0.004(5) 0.000(4)
C1 0.021(6) 0.021(6) 0.030(7) 0.008(5) 0.002(5) -0.003(5)
C2 0.039(8) 0.022(7) 0.031(7) 0.007(6) -0.004(6) 0.000(6)
C3 0.035(8) 0.039(8) 0.027(7) 0.011(6) 0.008(6) -0.002(6)
C4 0.035(8) 0.044(9) 0.045(8) 0.006(7) 0.004(7) -0.013(7)
C5 0.039(8) 0.044(8) 0.031(7) -0.005(7) -0.008(7) -0.008(6)
C6 0.029(7) 0.031(7) 0.027(7) 0.006(6) 0.001(6) -0.005(6)
C7 0.063(14) 0.13(2) 0.11(2) -0.024(17) 0.033(14) -0.022(14)
C8 0.031(7) 0.017(6) 0.028(6) -0.001(5) 0.003(6) 0.005(6)
C9 0.023(6) 0.024(7) 0.022(6) -0.006(5) -0.004(5) 0.008(5)
C10 0.047(9) 0.025(7) 0.037(8) 0.003(6) -0.008(6) 0.011(6)
C11 0.033(8) 0.036(8) 0.040(8) 0.002(7) -0.015(6) -0.003(6)
C12 0.039(8) 0.022(7) 0.057(10) -0.007(7) -0.017(7) 0.004(6)
C13 0.023(7) 0.016(6) 0.040(7) -0.001(5) -0.003(6) 0.001(5)
C14 0.023(7) 0.020(6) 0.042(8) -0.005(6) -0.003(6) -0.004(5)
C15 0.027(7) 0.030(7) 0.035(7) 0.013(6) 0.006(6) -0.003(6)
C16 0.039(9) 0.056(10) 0.045(8) 0.027(8) 0.011(7) 0.019(8)
C17 0.038(10) 0.101(15) 0.094(14) 0.069(13) 0.014(9) 0.024(10)
C18 0.062(12) 0.109(17) 0.066(12) 0.048(12) 0.021(10) 0.010(12)
C19 0.048(11) 0.085(14) 0.057(10) 0.034(10) 0.018(8) 0.009(9)
C20 0.033(8) 0.056(10) 0.046(8) 0.008(8) 0.002(7) 0.015(7)
C21 0.07(2) 0.30(6) 0.10(2) 0.12(3) 0.020(17) 0.03(2)
C21A 0.07(2) 0.30(6) 0.10(2) 0.12(3) 0.020(17) 0.03(2)

loop_
_atom_type_symbol
_atom_type_description
_atom_type_scat_dispersion_real
_atom_type_scat_dispersion_imag
_atom_type_scat_source
C C 0.0033 0.0016 'International Tables Vol C Tables 4.2.6.8 and 6.1.1.4'
H H 0.0000 0.0000 'International Tables Vol C Tables 4.2.6.8 and 6.1.1.4'
Br Br -0.2901 2.4595 'International Tables Vol C Tables 4.2.6.8 and 6.1.1.4'
Co Co 0.3494 0.9721 'International Tables Vol C Tables 4.2.6.8 and 6.1.1.4'
N N 0.0061 0.0033 'International Tables Vol C Tables 4.2.6.8 and 6.1.1.4'
O O 0.0106 0.0060 'International Tables Vol C Tables 4.2.6.8 and 6.1.1.4'

loop_
_geom_angle_atom_site_label_1
_geom_angle_atom_site_label_2
_geom_angle_atom_site_label_3
_geom_angle
_geom_angle_site_symmetry_1
_geom_angle_site_symmetry_3
_geom_angle_publ_flag
Br1 Br2 Br3 178.11(14) . . ?
Br4 Br5 Br6 179.14(14) . . ?
Br8 Br7 Br8 135.52(13) 3_545 . ?
Br9 Br8 Br7 172.38(11) . . ?
Br10 Br10 Br11 173.2(2) 3_545 . ?
N1 Co1 N1 96.5(6) 6 . ?
N2 Co1 N1 95.6(4) 6 . ?
N2 Co1 N1 95.6(4) . 6 ?
N2 Co1 N1 81.1(4) 6 6 ?
N2 Co1 N1 81.1(4) . . ?
N2 Co1 N2 175.1(6) . 6 ?
N2 Co1 N3 81.7(4) . . ?
N2 Co1 N3 81.7(4) 6 6 ?
N2 Co1 N3 101.6(4) . 6 ?
N2 Co1 N3 101.6(4) 6 . ?
N3 Co1 N1 85.6(4) 6 . ?
N3 Co1 N1 162.8(4) 6 6 ?
N3 Co1 N1 162.8(4) . . ?
N3 Co1 N1 85.6(4) . 6 ?
N3 Co1 N3 97.4(6) 6 . ?
C7 O1 C4 120.0(15) . . ?
C18 O2 C21A 116(2) . . ?
C21 O2 C18 130(3) . . ?
C1 N1 Co1 125.4(8) . . ?
C8 N1 Co1 113.3(8) . . ?
C8 N1 C1 120.3(10) . . ?
C9 N2 Co1 119.0(8) . . ?
C9 N2 C13 122.5(10) . . ?
C13 N2 Co1 118.4(8) . . ?
C14 N3 Co1 112.7(8) . . ?
C14 N3 C15 120.2(10) . . ?
C15 N3 Co1 126.4(8) . . ?
C2 C1 N1 118.8(11) . . ?
C6 C1 N1 122.2(11) . . ?
C6 C1 C2 119.0(12) . . ?
C1 C2 C3 119.3(12) . . ?
C4 C3 C2 119.3(13) . . ?
O1 C4 C5 115.7(13) . . ?
C3 C4 O1 122.1(14) . . ?
C3 C4 C5 122.2(13) . . ?
C6 C5 C4 117.6(13) . . ?
C1 C6 C5 122.6(13) . . ?
N1 C8 C9 115.3(11) . . ?
N2 C9 C8 111.2(10) . . ?
N2 C9 C10 119.6(12) . . ?
C10 C9 C8 128.9(12) . . ?
C11 C10 C9 118.5(13) . . ?
C12 C11 C10 120.5(13) . . ?
C11 C12 C13 119.8(14) . . ?
N2 C13 C12 118.9(12) . . ?
N2 C13 C14 110.3(10) . . ?
C12 C13 C14 130.7(12) . . ?
N3 C14 C13 116.3(11) . . ?
C16 C15 N3 119.4(12) . . ?
C16 C15 C20 121.8(13) . . ?
C20 C15 N3 118.7(12) . . ?
C15 C16 C17 120.0(14) . . ?
C16 C17 C18 119.5(16) . . ?
O2 C18 C17 116.4(18) . . ?
C19 C18 O2 123.2(17) . . ?
C19 C18 C17 120.4(17) . . ?
C18 C19 C20 120.4(16) . . ?
C15 C20 C19 117.8(13) . . ?

loop_
_geom_bond_atom_site_label_1
_geom_bond_atom_site_label_2
_geom_bond_distance
_geom_bond_site_symmetry_2
_geom_bond_publ_flag
Br1 Br2 2.543(5) . ?
Br2 Br3 2.558(5) . ?
Br4 Br5 2.535(4) . ?
Br5 Br6 2.537(4) . ?
Br7 Br8 2.742(2) 3_545 ?
Br7 Br8 2.743(2) . ?
Br8 Br9 2.404(4) . ?
Br10 Br10 2.640(14) 3_545 ?
Br10 Br11 2.757(17) . ?
Co1 N1 1.979(10) . ?
Co1 N1 1.979(10) 6 ?
Co1 N2 1.842(9) 6 ?
Co1 N2 1.842(9) . ?
Co1 N3 1.979(10) 6 ?
Co1 N3 1.979(10) . ?
O1 C4 1.383(17) . ?
O1 C7 1.35(2) . ?
O2 C18 1.38(2) . ?
O2 C21 1.37(3) . ?
O2 C21A 1.40(2) . ?
N1 C1 1.424(16) . ?
N1 C8 1.304(16) . ?
N2 C9 1.340(16) . ?
N2 C13 1.356(16) . ?
N3 C14 1.295(16) . ?
N3 C15 1.434(16) . ?
C1 C2 1.397(19) . ?
C1 C6 1.353(18) . ?
C2 C3 1.401(19) . ?
C3 C4 1.35(2) . ?
C4 C5 1.39(2) . ?
C5 C6 1.370(18) . ?
C8 C9 1.442(18) . ?
C9 C10 1.389(19) . ?
C10 C11 1.38(2) . ?
C11 C12 1.37(2) . ?
C12 C13 1.376(19) . ?
C13 C14 1.453(18) . ?
C15 C16 1.35(2) . ?
C15 C20 1.39(2) . ?
C16 C17 1.38(2) . ?
C17 C18 1.41(3) . ?
C18 C19 1.34(3) . ?
C19 C20 1.42(2) . ?

loop_
_twin_individual_id
_twin_individual_mass_fraction_refined
1 0.93(3)
2 0.07(3)
